data_9004436
loop_
_publ_author_name
'Ballirano, P.'
'Merlino, S.'
'Bonaccorsi, E.'
'Maras, A.'

_publ_section_title 'The crystal structure of liottite, a six-layer member of the cancrinite group'
_journal_name_full 'The Canadian Mineralogist'
_journal_page_first 1021
_journal_page_last 1030
_journal_volume 34
_journal_year 1996
_chemical_formula_sum 'Al18 Ca6 Cl3.5 F0.501 K33 O92 S5.002 Si18'
_chemical_name_mineral Liottite
_space_group_IT_number 174
_symmetry_space_group_name_Hall 'P -6'
_symmetry_space_group_name_H-M 'P -6'
_cell_angle_alpha 90
_cell_angle_beta 90
_cell_angle_gamma 120
_cell_length_a 12.870
_cell_length_b 12.870
_cell_length_c 16.096
_cell_formula_units_Z 1
_cell_volume 2308.903
_database_code_amcsd 0005509
_exptl_crystal_density_diffrn 3.084
_cod_original_formula_sum 'Si18 Al18 O92 Ca6 K33 F.501 Cl3.5 S5.002'
_cod_database_code 9004436

loop_
_space_group_symop_operation_xyz
x,y,z
-x+y,-x,-z
-y,x-y,z
x,y,-z
-x+y,-x,z
-y,x-y,-z

loop_
_atom_site_label
_atom_site_fract_x
_atom_site_fract_y
_atom_site_fract_z
_atom_site_occupancy
_atom_site_U_iso_or_equiv
Si1 0.99540 0.74370 0.00000 1.00000 0.00770
Al1 0.33390 0.40880 0.83304 1.00000 0.00810
Si2 0.67182 0.08217 0.66374 1.00000 0.00750
Al2 0.33640 0.40970 0.50000 1.00000 0.00710
Si3 0.58517 0.66611 0.83287 1.00000 0.00770
Al3 0.73780 0.74880 0.00000 1.00000 0.00760
Si4 0.58730 0.67000 0.50000 1.00000 0.00720
Al4 0.92820 0.34310 0.66345 1.00000 0.00790
O1 0.87710 0.12580 0.00000 1.00000 0.02500
O2 0.10250 0.87980 0.00000 1.00000 0.02070
O3 0.99430 0.67060 0.91820 1.00000 0.01900
O4 0.66310 0.66980 0.91190 1.00000 0.02030
O5 0.21790 0.78860 0.82530 1.00000 0.02090
O6 0.45010 0.55520 0.83860 1.00000 0.02090
O7 0.34630 0.33100 0.74910 1.00000 0.01790
O8 0.65740 0.65600 0.75430 1.00000 0.01930
O9 0.54640 0.43670 0.65450 1.00000 0.01700
O10 0.79330 0.21050 0.66320 1.00000 0.02660
O11 0.67720 0.00620 0.58560 1.00000 0.01790
O12 0.66590 0.67350 0.57940 1.00000 0.01770
O13 0.21730 0.78360 0.50000 1.00000 0.01970
O14 0.45400 0.55570 0.50000 1.00000 0.01480
Ca1 0.33333 0.66667 0.50000 1.00000 0.01620
Ca2 0.33333 0.66667 0.83300 1.00000 0.01720
Ca3 0.00000 0.00000 0.97830 0.50000 0.02190
Ca4 0.66667 0.33333 0.39150 0.50000 0.01910
Ca5 0.66667 0.33333 0.34360 0.50000 0.02940
K1 0.84630 0.16510 0.50000 1.00000 0.01700
K1a 0.85700 0.14300 0.50000 1.00000 0.01700
K2 0.11250 0.88640 0.66510 1.00000 0.03920
K2a 0.14500 0.85100 0.67500 1.00000 0.03920
K3 0.83640 0.17220 0.83130 1.00000 0.02480
K3a 0.81600 0.19100 0.84700 1.00000 0.02480
K4 0.55430 0.44580 0.00000 1.00000 0.03380
F 0.74760 0.27000 0.50000 0.16700 0.02560
Cl1 0.33333 0.66667 0.00000 1.00000 0.07320
Cl2 0.66667 0.33333 0.50000 0.50000 0.16080
Cl3 0.33333 0.66667 0.33350 1.00000 0.07420
S1 0.00000 0.00000 0.79710 0.50000 0.01720
S1* 0.97700 0.01300 0.78740 0.16700 0.03380
S2 0.03570 0.01700 0.50000 0.33333 0.03480
S3 0.66667 0.33333 0.85680 1.00000 0.04100
OS1a 0.00000 0.00000 0.88600 0.50000 0.10050
OS1b 0.12130 0.05820 0.76760 0.66667 0.07380
OS1c 0.05600 0.09400 0.72300 0.16667 0.11540
OS1d 0.11900 0.05400 0.84500 0.33333 0.08640
OS2a 0.11900 0.05800 0.42600 0.33333 0.06490
OS2b 0.11000 0.05100 0.47900 0.33333 0.13490
OS3a 0.66667 0.33333 0.24090 0.50000 0.03500
OS3b 0.72850 0.45950 0.87890 0.66667 0.03660
OS3c 0.69200 0.29800 0.21100 0.16667 0.09310
OS3d 0.72800 0.28800 0.91300 0.33333 0.12810

loop_
_cod_related_entry_id
_cod_related_entry_database
_cod_related_entry_code
1 AMCSD 0005509
